data_7226609
loop_
_publ_author_name
'Yao, Qingxia'
'Fan, Yerong'
'Wang, Zhan'
'Duan, Wenzeng'
'Wang, Suna'
'Li, Yunwu'
'Li, Dacheng'
'Zhang, Qingfu'
'Du, Yuchang'
'Dou, Jianmin'

_publ_section_title
;
 Coexistence of self- and interpenetration in two (3,6)-connected porous
 coordination polymers
;
_journal_issue 44
_journal_name_full CrystEngComm
_journal_page_first 8574
_journal_paper_doi 10.1039/C6CE01705C
_journal_volume 18
_journal_year 2016
_chemical_formula_sum 'C42 H26 N2 O8 Tb'
_chemical_formula_weight 845.62
_chemical_name_systematic
; 
 ? 
;
_space_group_IT_number 13
_symmetry_cell_setting monoclinic
_symmetry_space_group_name_Hall '-P 2yc'
_symmetry_space_group_name_H-M 'P 1 2/c 1'
_atom_sites_solution_hydrogens geom
_atom_sites_solution_primary direct
_atom_sites_solution_secondary difmap
_audit_creation_method SHELXL-97
_audit_update_record
;
2016-07-07 deposited with the CCDC.
2016-09-22 downloaded from the CCDC.
;
_cell_angle_alpha 90.00
_cell_angle_beta 124.121(2)
_cell_angle_gamma 90.00
_cell_formula_units_Z 4
_cell_length_a 21.8891(18)
_cell_length_b 9.1070(8)
_cell_length_c 32.038(3)
_cell_measurement_reflns_used 9318
_cell_measurement_temperature 298(2)
_cell_measurement_theta_max 25.02
_cell_measurement_theta_min 2.24
_cell_volume 5287.2(8)
_computing_cell_refinement 'Bruker SMART'
_computing_data_collection 'Bruker SMART'
_computing_data_reduction 'Bruker SHELXTL'
_computing_molecular_graphics 'Bruker SHELXTL'
_computing_publication_material 'Bruker SHELXTL'
_computing_structure_refinement 'SHELXL-97 (Sheldrick, 1997)'
_computing_structure_solution 'SHELXS-97 (Sheldrick, 1990)'
_diffrn_ambient_temperature 298(2)
_diffrn_measured_fraction_theta_full 0.999
_diffrn_measured_fraction_theta_max 0.999
_diffrn_measurement_device_type 'CCD area detector'
_diffrn_measurement_method 'phi and omega scans'
_diffrn_radiation_monochromator graphite
_diffrn_radiation_source 'fine-focus sealed tube'
_diffrn_radiation_type MoK\a
_diffrn_radiation_wavelength 0.71073
_diffrn_reflns_av_R_equivalents 0.1035
_diffrn_reflns_av_sigmaI/netI 0.1537
_diffrn_reflns_limit_h_max 25
_diffrn_reflns_limit_h_min -26
_diffrn_reflns_limit_k_max 10
_diffrn_reflns_limit_k_min -10
_diffrn_reflns_limit_l_max 32
_diffrn_reflns_limit_l_min -38
_diffrn_reflns_number 26086
_diffrn_reflns_theta_full 25.02
_diffrn_reflns_theta_max 25.02
_diffrn_reflns_theta_min 2.24
_exptl_absorpt_coefficient_mu 1.377
_exptl_absorpt_correction_type none
_exptl_crystal_colour colourless
_exptl_crystal_density_diffrn 1.070
_exptl_crystal_density_method 'not measured'
_exptl_crystal_description needle
_exptl_crystal_F_000 1708
_exptl_crystal_size_max 0.24
_exptl_crystal_size_mid 0.13
_exptl_crystal_size_min 0.08
_platon_squeeze_details
;
The unit cell contains 8 water molecules, 4 DMF molecules, and 6 cyclohexanol
 molecules which have been treated as a diffuse contribution
 to the overall sacttering without specific atom positions 
 by SQUEEZE/PLATON.
;
_refine_diff_density_max 1.184
_refine_diff_density_min -0.789
_refine_diff_density_rms 0.095
_refine_ls_extinction_method none
_refine_ls_goodness_of_fit_ref 1.010
_refine_ls_hydrogen_treatment mixed
_refine_ls_matrix_type full
_refine_ls_number_parameters 496
_refine_ls_number_reflns 9318
_refine_ls_number_restraints 46
_refine_ls_restrained_S_all 1.010
_refine_ls_R_factor_all 0.1024
_refine_ls_R_factor_gt 0.0548
_refine_ls_shift/su_max 0.013
_refine_ls_shift/su_mean 0.000
_refine_ls_structure_factor_coef Fsqd
_refine_ls_weighting_details 'calc w=1/[\s^2^(Fo^2^)+(0.0088P)^2^+0.0000P] where P=(Fo^2^+2Fc^2^)/3'
_refine_ls_weighting_scheme calc
_refine_ls_wR_factor_gt 0.0992
_refine_ls_wR_factor_ref 0.1051
_reflns_number_gt 4677
_reflns_number_total 9318
_reflns_threshold_expression >2sigma(I)
_cod_data_source_file c6ce01705c2.cif
_cod_data_source_block 1-Tb
_cod_depositor_comments 'Adding full bibliography for 7226609.cif.'
_cod_original_sg_symbol_H-M P2/c
_cod_database_code 7226609

loop_
_symmetry_equiv_pos_as_xyz
'x, y, z'
'-x, y, -z+1/2'
'-x, -y, -z'
'x, -y, z-1/2'

loop_
_atom_site_label
_atom_site_type_symbol
_atom_site_fract_x
_atom_site_fract_y
_atom_site_fract_z
_atom_site_U_iso_or_equiv
_atom_site_adp_type
_atom_site_occupancy
_atom_site_symmetry_multiplicity
_atom_site_calc_flag
_atom_site_refinement_flags
_atom_site_disorder_assembly
_atom_site_disorder_group
C27 C -0.3074(4) 1.7254(8) 0.1574(3) 0.053(2) Uani 1 1 d . . .
C19 C 0.5713(4) -0.0923(7) 0.4164(3) 0.050(2) Uani 1 1 d . . .
O4 O 0.1043(3) 1.0817(6) 0.5487(2) 0.0780(19) Uani 1 1 d . . .
Tb1 Tb -0.01767(2) 0.79816(4) 0.444780(16) 0.04633(13) Uani 1 1 d . . .
O1W O -0.0032(3) 0.7088(7) 0.5214(2) 0.0577(14) Uani 1 1 d D . .
O6 O -0.0130(3) 1.0503(5) 0.4174(2) 0.0508(15) Uani 1 1 d . . .
C9 C 0.2957(4) 0.2094(8) 0.3962(3) 0.053(2) Uani 1 1 d . . .
H9 H 0.3067 0.3099 0.3956 0.064 Uiso 1 1 calc R . .
O2 O 0.0506(3) 0.5658(5) 0.4625(2) 0.0599(16) Uani 1 1 d . . .
C7 C 0.2017(4) 0.2841(8) 0.4149(3) 0.052(2) Uani 1 1 d . . .
O5 O -0.0957(3) 0.8946(5) 0.3605(2) 0.0730(18) Uani 1 1 d . . .
C36 C -0.0750(4) 1.2840(9) 0.3447(3) 0.066(2) Uani 1 1 d . . .
H36 H -0.0295 1.3049 0.3756 0.079 Uiso 1 1 calc R . .
N1 N 0.3502(3) -0.1595(6) 0.3753(3) 0.057(2) Uani 1 1 d . . .
O3 O 0.0962(3) 0.8780(6) 0.5069(2) 0.0670(17) Uani 1 1 d . . .
O1 O 0.0473(3) 0.7182(5) 0.4071(2) 0.0755(18) Uani 1 1 d . . .
C39 C -0.0676(5) 1.0229(8) 0.3733(3) 0.050(2) Uani 1 1 d . . .
C25 C 0.2081(4) 1.0136(8) 0.5466(3) 0.045(2) Uani 1 1 d . . .
C20 C 0.3529(4) 1.0696(8) 0.5729(3) 0.057(2) Uani 1 1 d . . .
C2 C 0.1186(4) 0.4912(8) 0.4279(3) 0.051(2) Uani 1 1 d . . .
C6 C 0.1859(4) 0.2658(7) 0.4498(3) 0.057(2) Uani 1 1 d . . .
H6 H 0.2041 0.1810 0.4707 0.068 Uiso 1 1 calc R . .
C13 C 0.3172(4) -0.0467(8) 0.3877(3) 0.056(2) Uani 1 1 d . . .
C38 C -0.1029(5) 1.1444(9) 0.3347(3) 0.055(2) Uani 1 1 d . . .
C16 C 0.4815(4) -0.1016(7) 0.4394(3) 0.054(2) Uani 1 1 d . . .
H16 H 0.4716 -0.0926 0.4646 0.065 Uiso 1 1 calc R . .
C32 C -0.2231(4) 1.4921(8) 0.2251(3) 0.054(2) Uani 1 1 d . . .
C12 C 0.2662(4) -0.0850(8) 0.3989(3) 0.059(2) Uani 1 1 d . . .
H12 H 0.2565 -0.1856 0.4007 0.071 Uiso 1 1 calc R . .
C1 C 0.0697(4) 0.6001(9) 0.4318(3) 0.058(2) Uani 1 1 d . . .
C11 C 0.3327(4) 0.1004(8) 0.3874(3) 0.057(2) Uani 1 1 d . . .
H11 H 0.3688 0.1282 0.3812 0.069 Uiso 1 1 calc R . .
C35 C -0.2022(5) 1.2322(9) 0.2510(4) 0.086(3) Uani 1 1 d . . .
H35 H -0.2446 1.2085 0.2187 0.103 Uiso 1 1 calc R . .
C22 C 0.3078(4) 0.9514(7) 0.5395(3) 0.061(2) Uani 1 1 d . . .
H22 H 0.3271 0.8902 0.5255 0.073 Uiso 1 1 calc R . .
O7 O -0.1135(4) 0.6217(7) 0.4051(3) 0.101(3) Uani 1 1 d U . .
C14 C 0.4245(4) -0.1406(8) 0.3896(3) 0.053(2) Uani 1 1 d . . .
C33 C -0.1784(5) 1.3732(9) 0.2615(3) 0.061(3) Uani 1 1 d . . .
C10 C 0.2289(4) 0.0250(8) 0.4075(3) 0.058(2) Uani 1 1 d . . .
H10 H 0.1935 -0.0019 0.4145 0.069 Uiso 1 1 calc R . .
C34 C -0.1140(5) 1.3974(8) 0.3089(3) 0.072(3) Uani 1 1 d . . .
H34 H -0.0952 1.4947 0.3177 0.086 Uiso 1 1 calc R . .
C31 C -0.2968(5) 1.4773(8) 0.1871(3) 0.063(3) Uani 1 1 d . . .
H31 H -0.3202 1.3856 0.1831 0.075 Uiso 1 1 calc R . .
C8 C 0.2438(4) 0.1722(8) 0.4058(3) 0.052(2) Uani 1 1 d . . .
C26 C 0.1316(4) 0.9894(9) 0.5342(3) 0.054(2) Uani 1 1 d . . .
C4 C 0.1438(4) 0.3671(8) 0.4563(3) 0.055(2) Uani 1 1 d . . .
H4 H 0.1328 0.3490 0.4806 0.066 Uiso 1 1 calc R . .
C21 C 0.3228(4) 1.1585(8) 0.5916(3) 0.063(3) Uani 1 1 d . . .
H21 H 0.3502 1.2393 0.6127 0.076 Uiso 1 1 calc R . .
C23 C 0.2514(4) 1.1297(8) 0.5795(3) 0.065(3) Uani 1 1 d . . .
H23 H 0.2319 1.1894 0.5937 0.078 Uiso 1 1 calc R . .
C3 C 0.1367(4) 0.5135(8) 0.3945(4) 0.067(3) Uani 1 1 d . . .
H3 H 0.1205 0.6018 0.3755 0.080 Uiso 1 1 calc R . .
C29 C -0.3375(4) 1.5894(8) 0.1549(3) 0.063(3) Uani 1 1 d . . .
H29 H -0.3884 1.5733 0.1299 0.076 Uiso 1 1 calc R . .
C24 C 0.2357(4) 0.9244(7) 0.5272(3) 0.053(2) Uani 1 1 d . . .
H24 H 0.2072 0.8453 0.5056 0.064 Uiso 1 1 calc R . .
C30 C -0.1929(4) 1.6298(9) 0.2270(3) 0.074(3) Uani 1 1 d . . .
H30 H -0.1419 1.6447 0.2519 0.088 Uiso 1 1 calc R . .
C17 C 0.5136(4) -0.1350(8) 0.3664(3) 0.072(3) Uani 1 1 d . . .
H17 H 0.5239 -0.1479 0.3415 0.086 Uiso 1 1 calc R . .
C5 C 0.1779(5) 0.4142(9) 0.3860(4) 0.079(3) Uani 1 1 d . . .
H5 H 0.1892 0.4339 0.3620 0.095 Uiso 1 1 calc R . .
C28 C -0.2329(4) 1.7466(7) 0.1946(3) 0.069(3) Uani 1 1 d . . .
H28 H -0.2098 1.8381 0.1978 0.083 Uiso 1 1 calc R . .
C37 C -0.1653(5) 1.1198(9) 0.2871(4) 0.089(3) Uani 1 1 d . . .
H37 H -0.1842 1.0228 0.2783 0.107 Uiso 1 1 calc R . .
C15 C 0.4406(4) -0.1582(9) 0.3538(3) 0.073(3) Uani 1 1 d . . .
H15 H 0.4026 -0.1860 0.3204 0.088 Uiso 1 1 calc R . .
C18 C 0.5535(4) -0.0760(8) 0.4515(3) 0.055(2) Uani 1 1 d . . .
H18 H 0.5910 -0.0466 0.4849 0.067 Uiso 1 1 calc R . .
N2 N -0.2115(6) 0.4840(12) 0.3718(5) 0.126(4) Uani 1 1 d DU . .
C40A C -0.1673(13) 0.594(2) 0.3680(12) 0.090(8) Uani 0.50(3) 1 d PDU A 1
C40B C -0.1422(12) 0.523(3) 0.4128(11) 0.092(9) Uani 0.50(3) 1 d PU A 2
C41 C -0.2753(9) 0.5141(15) 0.3215(6) 0.175(6) Uani 1 1 d U A 2
C42 C -0.2157(9) 0.3658(19) 0.3991(7) 0.228(9) Uani 1 1 d U A 2
H1W H -0.030(3) 0.641(4) 0.520(2) 0.03(2) Uiso 1 1 d D . .
H2W H 0.011(6) 0.763(9) 0.547(3) 0.22(7) Uiso 1 1 d D . .

loop_
_atom_site_aniso_label
_atom_site_aniso_U_11
_atom_site_aniso_U_22
_atom_site_aniso_U_33
_atom_site_aniso_U_23
_atom_site_aniso_U_13
_atom_site_aniso_U_12
C27 0.028(4) 0.058(6) 0.066(6) 0.024(5) 0.022(5) 0.015(4)
C19 0.038(5) 0.048(5) 0.059(6) -0.008(5) 0.025(5) -0.006(4)
O4 0.068(4) 0.077(4) 0.119(6) 0.018(4) 0.071(4) 0.024(3)
Tb1 0.0544(2) 0.03106(18) 0.0592(3) 0.0048(3) 0.0353(2) 0.0076(2)
O1W 0.073(4) 0.045(3) 0.074(4) -0.001(4) 0.053(4) -0.006(3)
O6 0.060(4) 0.036(3) 0.050(4) 0.007(3) 0.027(3) 0.003(3)
C9 0.063(5) 0.038(4) 0.079(6) -0.004(5) 0.052(5) 0.004(4)
O2 0.097(4) 0.030(3) 0.081(5) 0.012(3) 0.067(4) 0.021(3)
C7 0.058(5) 0.042(5) 0.062(6) -0.002(5) 0.038(5) 0.010(4)
O5 0.083(4) 0.042(3) 0.064(4) 0.000(3) 0.023(4) 0.000(3)
C36 0.055(5) 0.065(6) 0.050(6) 0.014(6) 0.011(5) -0.016(5)
N1 0.033(4) 0.057(4) 0.085(6) -0.037(4) 0.037(4) -0.015(3)
O3 0.049(4) 0.064(4) 0.076(5) 0.014(3) 0.027(3) -0.006(3)
O1 0.127(5) 0.046(3) 0.093(5) 0.030(3) 0.086(4) 0.040(3)
C39 0.057(6) 0.042(5) 0.043(6) 0.007(5) 0.024(5) 0.012(4)
C25 0.026(4) 0.054(5) 0.059(6) -0.001(5) 0.027(5) 0.004(4)
C20 0.041(5) 0.057(5) 0.060(6) -0.011(5) 0.021(5) -0.010(4)
C2 0.070(6) 0.040(5) 0.064(6) 0.006(4) 0.050(5) 0.011(4)
C6 0.066(5) 0.053(5) 0.074(6) 0.022(5) 0.053(5) 0.032(4)
C13 0.031(5) 0.060(5) 0.076(7) -0.033(5) 0.030(5) -0.009(4)
C38 0.056(6) 0.054(5) 0.043(6) 0.004(5) 0.021(5) 0.015(4)
C16 0.048(5) 0.066(5) 0.058(6) -0.022(5) 0.035(5) -0.008(5)
C32 0.049(6) 0.042(5) 0.055(6) 0.014(5) 0.019(5) 0.006(4)
C12 0.046(5) 0.048(5) 0.087(7) -0.022(5) 0.040(5) -0.014(4)
C1 0.076(6) 0.053(5) 0.070(7) 0.002(5) 0.055(6) 0.005(5)
C11 0.048(5) 0.051(5) 0.081(7) -0.004(5) 0.041(5) -0.010(4)
C35 0.087(7) 0.049(6) 0.063(7) 0.009(5) 0.007(6) 0.005(5)
C22 0.069(6) 0.043(5) 0.080(7) -0.007(5) 0.048(6) 0.005(4)
O7 0.101(6) 0.050(4) 0.118(7) -0.025(4) 0.040(6) -0.045(4)
C14 0.050(6) 0.055(5) 0.057(6) -0.016(5) 0.033(5) 0.001(4)
C33 0.066(6) 0.037(5) 0.054(7) 0.011(5) 0.017(6) 0.002(5)
C10 0.040(5) 0.069(6) 0.074(7) -0.010(5) 0.038(5) -0.003(4)
C34 0.095(7) 0.039(5) 0.065(7) 0.020(5) 0.034(6) 0.004(5)
C31 0.064(6) 0.049(5) 0.074(7) 0.029(5) 0.038(6) 0.011(5)
C8 0.046(5) 0.041(5) 0.054(6) -0.011(4) 0.020(5) 0.006(4)
C26 0.045(6) 0.055(5) 0.072(7) 0.027(5) 0.038(6) 0.009(5)
C4 0.069(6) 0.052(5) 0.057(6) 0.022(5) 0.042(5) 0.018(4)
C21 0.063(6) 0.068(6) 0.074(7) -0.034(5) 0.048(6) -0.009(4)
C23 0.054(6) 0.076(6) 0.085(7) -0.006(5) 0.052(6) 0.008(5)
C3 0.096(7) 0.035(5) 0.110(8) 0.015(5) 0.082(7) 0.022(4)
C29 0.042(5) 0.064(6) 0.075(7) 0.027(5) 0.027(5) 0.004(4)
C24 0.036(5) 0.042(5) 0.084(7) -0.010(5) 0.034(5) -0.003(4)
C30 0.041(5) 0.078(6) 0.066(7) 0.023(6) 0.008(5) 0.009(5)
C17 0.067(6) 0.097(7) 0.062(7) -0.023(6) 0.042(6) -0.017(5)
C5 0.108(8) 0.061(6) 0.095(8) 0.023(6) 0.075(7) 0.034(5)
C28 0.047(5) 0.045(5) 0.082(7) 0.030(5) 0.015(5) 0.006(4)
C37 0.105(8) 0.038(5) 0.071(8) -0.002(6) 0.018(7) 0.002(5)
C15 0.040(5) 0.113(8) 0.052(6) -0.013(6) 0.017(5) -0.019(5)
C18 0.038(5) 0.070(6) 0.054(6) -0.025(5) 0.024(5) -0.004(4)
N2 0.070(7) 0.117(8) 0.178(12) -0.070(8) 0.061(8) -0.033(6)
C40A 0.063(13) 0.076(13) 0.136(18) -0.056(13) 0.059(13) -0.025(11)
C40B 0.057(13) 0.097(16) 0.112(17) -0.025(14) 0.042(12) -0.002(11)
C41 0.158(14) 0.200(14) 0.182(17) 0.034(13) 0.105(13) 0.041(11)
C42 0.222(17) 0.209(18) 0.197(18) 0.100(15) 0.085(14) 0.075(13)

loop_
_atom_type_symbol
_atom_type_description
_atom_type_scat_dispersion_real
_atom_type_scat_dispersion_imag
_atom_type_scat_source
C C 0.0033 0.0016 'International Tables Vol C Tables 4.2.6.8 and 6.1.1.4'
H H 0.0000 0.0000 'International Tables Vol C Tables 4.2.6.8 and 6.1.1.4'
N N 0.0061 0.0033 'International Tables Vol C Tables 4.2.6.8 and 6.1.1.4'
O O 0.0106 0.0060 'International Tables Vol C Tables 4.2.6.8 and 6.1.1.4'
Tb Tb -0.1723 4.1537 'International Tables Vol C Tables 4.2.6.8 and 6.1.1.4'

loop_
_geom_angle_atom_site_label_1
_geom_angle_atom_site_label_2
_geom_angle_atom_site_label_3
_geom_angle
_geom_angle_site_symmetry_1
_geom_angle_site_symmetry_3
C29 C27 C28 117.8(7) . .
C29 C27 N1 121.9(6) . 2_575
C28 C27 N1 120.4(7) . 2_575
C18 C19 C17 117.7(7) . .
C18 C19 C20 124.9(8) . 3_666
C17 C19 C20 117.5(8) . 3_666
C26 O4 Tb1 159.4(6) . 3_576
O3 Tb1 O4 109.0(2) . 3_576
O3 Tb1 O7 153.7(2) . .
O4 Tb1 O7 81.0(2) 3_576 .
O3 Tb1 O5 127.30(18) . .
O4 Tb1 O5 80.0(2) 3_576 .
O7 Tb1 O5 77.7(3) . .
O3 Tb1 O1 82.6(2) . .
O4 Tb1 O1 158.2(2) 3_576 .
O7 Tb1 O1 96.8(2) . .
O5 Tb1 O1 78.34(18) . .
O3 Tb1 O1W 76.4(2) . .
O4 Tb1 O1W 73.4(2) 3_576 .
O7 Tb1 O1W 83.7(3) . .
O5 Tb1 O1W 149.52(19) . .
O1 Tb1 O1W 128.21(18) . .
O3 Tb1 O2 81.21(18) . .
O4 Tb1 O2 144.25(19) 3_576 .
O7 Tb1 O2 77.4(2) . .
O5 Tb1 O2 121.90(18) . .
O1 Tb1 O2 53.92(17) . .
O1W Tb1 O2 76.19(19) . .
O3 Tb1 O6 76.72(17) . .
O4 Tb1 O6 77.96(17) 3_576 .
O7 Tb1 O6 129.6(2) . .
O5 Tb1 O6 53.84(16) . .
O1 Tb1 O6 87.15(16) . .
O1W Tb1 O6 131.2(2) . .
O2 Tb1 O6 137.40(17) . .
O3 Tb1 C39 102.5(2) . .
O4 Tb1 C39 76.3(2) 3_576 .
O7 Tb1 C39 103.6(3) . .
O5 Tb1 C39 27.08(18) . .
O1 Tb1 C39 83.2(2) . .
O1W Tb1 C39 147.3(2) . .
O2 Tb1 C39 136.4(2) . .
O6 Tb1 C39 26.83(17) . .
O3 Tb1 C1 80.3(2) . .
O4 Tb1 C1 168.2(2) 3_576 .
O7 Tb1 C1 87.5(2) . .
O5 Tb1 C1 100.4(2) . .
O1 Tb1 C1 26.41(19) . .
O1W Tb1 C1 102.7(2) . .
O2 Tb1 C1 27.53(18) . .
O6 Tb1 C1 111.9(2) . .
C39 Tb1 C1 109.4(2) . .
Tb1 O1W H1W 119(4) . .
Tb1 O1W H2W 123(6) . .
H1W O1W H2W 111(5) . .
C39 O6 Tb1 90.7(4) . .
C8 C9 C11 120.9(7) . .
C8 C9 H9 119.6 . .
C11 C9 H9 119.6 . .
C1 O2 Tb1 91.7(4) . .
C6 C7 C5 118.3(7) . .
C6 C7 C8 122.9(7) . .
C5 C7 C8 118.8(8) . .
C39 O5 Tb1 93.7(5) . .
C38 C36 C34 120.1(8) . .
C38 C36 H36 119.9 . .
C34 C36 H36 119.9 . .
C27 N1 C14 119.4(6) 2_535 .
C27 N1 C13 120.9(6) 2_535 .
C14 N1 C13 118.9(6) . .
C26 O3 Tb1 143.2(5) . .
C1 O1 Tb1 94.3(5) . .
O6 C39 O5 121.5(7) . .
O6 C39 C38 120.0(7) . .
O5 C39 C38 118.5(8) . .
O6 C39 Tb1 62.5(4) . .
O5 C39 Tb1 59.2(4) . .
C38 C39 Tb1 173.1(6) . .
C24 C25 C23 120.3(7) . .
C24 C25 C26 120.5(7) . .
C23 C25 C26 119.2(7) . .
C21 C20 C22 117.7(7) . .
C21 C20 C19 123.7(7) . 3_666
C22 C20 C19 118.6(7) . 3_666
C3 C2 C4 117.7(7) . .
C3 C2 C1 120.1(7) . .
C4 C2 C1 122.1(8) . .
C7 C6 C4 122.4(7) . .
C7 C6 H6 118.8 . .
C4 C6 H6 118.8 . .
C11 C13 C12 118.6(7) . .
C11 C13 N1 122.0(7) . .
C12 C13 N1 119.4(7) . .
C36 C38 C37 116.3(8) . .
C36 C38 C39 122.3(8) . .
C37 C38 C39 121.4(8) . .
C14 C16 C18 119.7(8) . .
C14 C16 H16 120.1 . .
C18 C16 H16 120.1 . .
C31 C32 C30 114.5(7) . .
C31 C32 C33 123.4(7) . .
C30 C32 C33 122.1(8) . .
C13 C12 C10 120.4(7) . .
C13 C12 H12 119.8 . .
C10 C12 H12 119.8 . .
O1 C1 O2 120.0(7) . .
O1 C1 C2 123.6(8) . .
O2 C1 C2 116.4(7) . .
O1 C1 Tb1 59.3(4) . .
O2 C1 Tb1 60.7(4) . .
C2 C1 Tb1 176.7(6) . .
C13 C11 C9 120.7(7) . .
C13 C11 H11 119.6 . .
C9 C11 H11 119.6 . .
C33 C35 C37 121.4(9) . .
C33 C35 H35 119.3 . .
C37 C35 H35 119.3 . .
C24 C22 C20 121.7(7) . .
C24 C22 H22 119.1 . .
C20 C22 H22 119.1 . .
C40A O7 C40B 72.3(14) . .
C40A O7 Tb1 142.9(12) . .
C40B O7 Tb1 143.7(15) . .
C15 C14 C16 119.3(7) . .
C15 C14 N1 119.5(7) . .
C16 C14 N1 121.3(8) . .
C35 C33 C34 115.7(8) . .
C35 C33 C32 120.2(8) . .
C34 C33 C32 123.9(8) . .
C8 C10 C12 120.2(7) . .
C8 C10 H10 119.9 . .
C12 C10 H10 119.9 . .
C33 C34 C36 123.2(8) . .
C33 C34 H34 118.4 . .
C36 C34 H34 118.4 . .
C29 C31 C32 122.6(7) . .
C29 C31 H31 118.7 . .
C32 C31 H31 118.7 . .
C9 C8 C10 119.2(7) . .
C9 C8 C7 123.2(7) . .
C10 C8 C7 117.6(8) . .
O4 C26 O3 123.5(7) . .
O4 C26 C25 119.4(8) . .
O3 C26 C25 117.0(8) . .
C2 C4 C6 120.3(8) . .
C2 C4 H4 119.9 . .
C6 C4 H4 119.9 . .
C20 C21 C23 120.0(7) . .
C20 C21 H21 120.0 . .
C23 C21 H21 120.0 . .
C21 C23 C25 121.3(7) . .
C21 C23 H23 119.3 . .
C25 C23 H23 119.3 . .
C2 C3 C5 124.2(8) . .
C2 C3 H3 117.9 . .
C5 C3 H3 117.9 . .
C31 C29 C27 122.4(7) . .
C31 C29 H29 118.8 . .
C27 C29 H29 118.8 . .
C25 C24 C22 118.8(7) . .
C25 C24 H24 120.6 . .
C22 C24 H24 120.6 . .
C28 C30 C32 124.4(7) . .
C28 C30 H30 117.8 . .
C32 C30 H30 117.8 . .
C19 C17 C15 120.1(8) . .
C19 C17 H17 119.9 . .
C15 C17 H17 119.9 . .
C3 C5 C7 116.9(8) . .
C3 C5 H5 121.5 . .
C7 C5 H5 121.5 . .
C27 C28 C30 118.3(7) . .
C27 C28 H28 120.8 . .
C30 C28 H28 120.8 . .
C38 C37 C35 123.1(8) . .
C38 C37 H37 118.5 . .
C35 C37 H37 118.5 . .
C14 C15 C17 120.9(8) . .
C14 C15 H15 119.5 . .
C17 C15 H15 119.5 . .
C19 C18 C16 122.3(8) . .
C19 C18 H18 118.9 . .
C16 C18 H18 118.9 . .
C40B N2 C42 91.4(18) . .
C40B N2 C40A 58.2(12) . .
C42 N2 C40A 148.7(18) . .
C40B N2 C41 150.0(18) . .
C42 N2 C41 118.3(12) . .
C40A N2 C41 92.7(17) . .
O7 C40A N2 114(2) . .
O7 C40B N2 115(2) . .

loop_
_geom_bond_atom_site_label_1
_geom_bond_atom_site_label_2
_geom_bond_distance
_geom_bond_site_symmetry_2
C27 C29 1.384(9) .
C27 C28 1.391(9) .
C27 N1 1.405(8) 2_575
C19 C18 1.390(10) .
C19 C17 1.429(10) .
C19 C20 1.507(9) 3_666
O4 C26 1.260(9) .
O4 Tb1 2.299(5) 3_576
Tb1 O3 2.267(5) .
Tb1 O4 2.299(5) 3_576
Tb1 O7 2.368(6) .
Tb1 O5 2.408(5) .
Tb1 O1 2.435(5) .
Tb1 O1W 2.432(6) .
Tb1 O2 2.466(4) .
Tb1 O6 2.480(4) .
Tb1 C39 2.797(8) .
Tb1 C1 2.826(8) .
O1W H1W 0.832(19) .
O1W H2W 0.86(2) .
O6 C39 1.262(8) .
C9 C8 1.377(9) .
C9 C11 1.406(9) .
C9 H9 0.9500 .
O2 C1 1.307(8) .
C7 C6 1.353(9) .
C7 C5 1.411(10) .
C7 C8 1.508(9) .
O5 C39 1.276(8) .
C36 C38 1.368(9) .
C36 C34 1.418(10) .
C36 H36 0.9500 .
N1 C27 1.405(8) 2_535
N1 C14 1.431(8) .
N1 C13 1.433(8) .
O3 C26 1.278(9) .
O1 C1 1.260(8) .
C39 C38 1.509(10) .
C25 C24 1.355(9) .
C25 C23 1.416(9) .
C25 C26 1.505(9) .
C20 C21 1.377(9) .
C20 C22 1.446(9) .
C20 C19 1.507(9) 3_666
C2 C3 1.348(10) .
C2 C4 1.358(9) .
C2 C1 1.513(10) .
C6 C4 1.400(9) .
C6 H6 0.9500 .
C13 C11 1.384(9) .
C13 C12 1.396(9) .
C38 C37 1.379(10) .
C16 C14 1.411(10) .
C16 C18 1.415(9) .
C16 H16 0.9500 .
C32 C31 1.378(9) .
C32 C30 1.402(9) .
C32 C33 1.487(10) .
C12 C10 1.415(9) .
C12 H12 0.9500 .
C11 H11 0.9500 .
C35 C33 1.355(9) .
C35 C37 1.410(10) .
C35 H35 0.9500 .
C22 C24 1.418(9) .
C22 H22 0.9500 .
O7 C40A 1.14(3) .
O7 C40B 1.20(3) .
C14 C15 1.387(10) .
C33 C34 1.393(10) .
C10 C8 1.388(9) .
C10 H10 0.9500 .
C34 H34 0.9500 .
C31 C29 1.367(9) .
C31 H31 0.9500 .
C4 H4 0.9500 .
C21 C23 1.408(9) .
C21 H21 0.9500 .
C23 H23 0.9500 .
C3 C5 1.408(9) .
C3 H3 0.9500 .
C29 H29 0.9500 .
C24 H24 0.9500 .
C30 C28 1.398(9) .
C30 H30 0.9500 .
C17 C15 1.428(9) .
C17 H17 0.9500 .
C5 H5 0.9500 .
C28 H28 0.9500 .
C37 H37 0.9500 .
C15 H15 0.9500 .
C18 H18 0.9500 .
N2 C40B 1.38(2) .
N2 C42 1.422(16) .
N2 C40A 1.448(16) .
N2 C41 1.449(15) .

loop_
_platon_squeeze_void_nr
_platon_squeeze_void_average_x
_platon_squeeze_void_average_y
_platon_squeeze_void_average_z
_platon_squeeze_void_volume
_platon_squeeze_void_count_electrons
_platon_squeeze_void_content
1 1.000 -0.017 0.250 253 58 ' '
2 0.500 0.393 0.280 1595 371 ' '
3 1.000 -0.022 0.750 253 57 ' '
